data_7235133
loop_
_publ_author_name
'P. Bolle'
'H. Serier-Brault'
'R. Genois'
'E. Faulques'
'A. Boulmier'
'O. Oms'
'M. Lepeltier'
'J. Marrot'
'A. Dolbecq'
'P. Mialane'
'R. Dessapt'

_publ_section_title
;
 Drastic solid-state luminescence color tuning of an archetypal Ir(iii)
 complex using polyoxometalates and its application as a vapoluminescence
 chemosensor
;
_journal_name_full 'Journal of Materials Chemistry C'
_journal_page_first 11392
_journal_page_last 11395
_journal_paper_doi 10.1039/C6TC04341K
_journal_volume 4
_journal_year 2016
_chemical_formula_sum 'C72 H66 Ir2 Mo4 N8 O18'
_chemical_formula_weight 2099.48
_space_group_crystal_system monoclinic
_space_group_IT_number 14
_space_group_name_Hall '-P 2ybc'
_space_group_name_H-M_alt 'P 1 21/c 1'
_atom_sites_solution_hydrogens geom
_cell_angle_alpha 90
_cell_angle_beta 92.173(5)
_cell_angle_gamma 90
_cell_formula_units_Z 2
_cell_length_a 12.3566(13)
_cell_length_b 13.4083(15)
_cell_length_c 21.918(3)
_cell_measurement_reflns_used 66195
_cell_measurement_temperature 296(2)
_cell_measurement_theta_max 25.146
_cell_measurement_theta_min 1.649
_cell_volume 3628.8(7)
_computing_cell_refinement 'Bruker SAINT'
_computing_data_collection 'Bruker APEX2'
_computing_data_reduction 'Bruker SAINT'
_computing_structure_refinement 'SHELXL-2014/7 (Sheldrick, 2014)'
_computing_structure_solution 'SHELXS-97 (Sheldrick 2008)'
_diffrn_ambient_temperature 296(2)
_diffrn_detector_area_resol_mean 512x512
_diffrn_measured_fraction_theta_full 0.996
_diffrn_measured_fraction_theta_max 0.996
_diffrn_measurement_device_type 'Bruker APEX-II CCD'
_diffrn_measurement_method 'phi and omega scans'
_diffrn_radiation_type MoK\a
_diffrn_radiation_wavelength 0.71073
_diffrn_reflns_av_R_equivalents 0.0471
_diffrn_reflns_av_unetI/netI 0.0237
_diffrn_reflns_Laue_measured_fraction_full 0.996
_diffrn_reflns_Laue_measured_fraction_max 0.996
_diffrn_reflns_limit_h_max 14
_diffrn_reflns_limit_h_min -13
_diffrn_reflns_limit_k_max 16
_diffrn_reflns_limit_k_min -16
_diffrn_reflns_limit_l_max 26
_diffrn_reflns_limit_l_min -26
_diffrn_reflns_number 66195
_diffrn_reflns_point_group_measured_fraction_full 0.996
_diffrn_reflns_point_group_measured_fraction_max 0.996
_diffrn_reflns_theta_full 25.146
_diffrn_reflns_theta_max 25.146
_diffrn_reflns_theta_min 1.649
_diffrn_source 'fine-focus sealed tube'
_exptl_absorpt_coefficient_mu 4.399
_exptl_absorpt_correction_T_max 0.810
_exptl_absorpt_correction_T_min 0.473
_exptl_absorpt_correction_type multi-scan
_exptl_crystal_colour orange
_exptl_crystal_density_diffrn 1.921
_exptl_crystal_description platelet
_exptl_crystal_F_000 2040
_exptl_crystal_size_max 0.200
_exptl_crystal_size_mid 0.200
_exptl_crystal_size_min 0.050
_refine_diff_density_max 0.921
_refine_diff_density_min -0.539
_refine_diff_density_rms 0.082
_refine_ls_extinction_coef .
_refine_ls_extinction_method none
_refine_ls_goodness_of_fit_ref 0.847
_refine_ls_hydrogen_treatment constr
_refine_ls_matrix_type full
_refine_ls_number_parameters 466
_refine_ls_number_reflns 6475
_refine_ls_number_restraints 0
_refine_ls_restrained_S_all 0.847
_refine_ls_R_factor_all 0.0305
_refine_ls_R_factor_gt 0.0227
_refine_ls_shift/su_max 0.022
_refine_ls_shift/su_mean 0.000
_refine_ls_structure_factor_coef Fsqd
_refine_ls_weighting_details 'w=1/[\s^2^(Fo^2^)+(0.0408P)^2^+6.8417P] where P=(Fo^2^+2Fc^2^)/3'
_refine_ls_weighting_scheme calc
_refine_ls_wR_factor_gt 0.0573
_refine_ls_wR_factor_ref 0.0627
_reflns_Friedel_coverage 0.000
_reflns_Friedel_fraction_full .
_reflns_Friedel_fraction_max .
_reflns_number_gt 5608
_reflns_number_total 6475
_reflns_threshold_expression 'I > 2\s(I)'
_cod_data_source_file 1000003.cif
_cod_data_source_block PCOD1000003
_cod_original_sg_symbol_H-M 'P 21/c'
_cod_database_code 7235133
_shelx_space_group_comment
;
The symmetry employed for this shelxl refinement is uniquely defined
by the following loop, which should always be used as a source of
symmetry information in preference to the above space-group names.
They are only intended as comments.
;
_shelx_estimated_absorpt_t_min 0.473
_shelx_estimated_absorpt_t_max 0.810

loop_
_space_group_symop_operation_xyz
'x, y, z'
'-x, y+1/2, -z+1/2'
'-x, -y, -z'
'x, -y-1/2, z-1/2'

loop_
_atom_site_label
_atom_site_type_symbol
_atom_site_fract_x
_atom_site_fract_y
_atom_site_fract_z
_atom_site_U_iso_or_equiv
_atom_site_adp_type
_atom_site_occupancy
_atom_site_site_symmetry_order
_atom_site_calc_flag
_atom_site_refinement_flags_posn
_atom_site_refinement_flags_adp
_atom_site_refinement_flags_occupancy
_atom_site_disorder_assembly
_atom_site_disorder_group
Ir1 Ir 0.41569(2) 0.95539(2) 0.15891(2) 0.02987(6) Uani 1 1 d . . . . .
Mo1 Mo -0.13546(3) 0.95030(2) 0.47791(2) 0.03302(9) Uani 1 1 d . . . . .
Mo2 Mo 0.05705(3) 0.93989(3) 0.37800(2) 0.04006(10) Uani 1 1 d . . . . .
O1 O -0.0532(2) 1.08272(18) 0.52025(11) 0.0321(6) Uani 1 1 d . . . . .
O2 O -0.1142(2) 0.92516(19) 0.56877(12) 0.0358(6) Uani 1 1 d . . . . .
O3 O -0.0821(2) 0.9937(2) 0.40365(11) 0.0395(6) Uani 1 1 d . . . . .
O4 O -0.2597(2) 1.0050(3) 0.47486(14) 0.0520(8) Uani 1 1 d . . . . .
O5 O 0.2050(2) 0.9017(2) 0.38907(14) 0.0500(7) Uani 1 1 d . . . . .
O6 O 0.0118(3) 0.8227(2) 0.36106(15) 0.0613(9) Uani 1 1 d . . . . .
O7 O 0.0618(3) 1.0031(3) 0.31068(14) 0.0644(9) Uani 1 1 d . . . . .
O8 O -0.1605(3) 0.8271(2) 0.46519(14) 0.0518(8) Uani 1 1 d . . . . .
N1 N 0.3047(3) 0.8461(2) 0.17645(14) 0.0347(7) Uani 1 1 d . . . . .
N2 N 0.5391(3) 1.0519(2) 0.14184(15) 0.0356(8) Uani 1 1 d . . . . .
N3 N 0.3395(3) 1.0741(2) 0.20503(15) 0.0380(8) Uani 1 1 d . . . . .
N4 N 0.2977(3) 1.0084(2) 0.09344(15) 0.0387(8) Uani 1 1 d . . . . .
C1 C -0.0930(3) 1.1772(3) 0.4972(2) 0.0434(10) Uani 1 1 d . . . . .
H1A H -0.0855 1.1796 0.4537 0.065 Uiso 1 1 calc R U . . .
H1B H -0.0519 1.2304 0.5161 0.065 Uiso 1 1 calc R U . . .
H1C H -0.1679 1.1844 0.5063 0.065 Uiso 1 1 calc R U . . .
C2 C 0.3011(4) 0.9558(4) 0.3856(3) 0.0612(14) Uani 1 1 d . . . . .
H2A H 0.3095 0.9778 0.3443 0.092 Uiso 1 1 calc R U . . .
H2B H 0.3613 0.9142 0.3979 0.092 Uiso 1 1 calc R U . . .
H2C H 0.2986 1.0127 0.4121 0.092 Uiso 1 1 calc R U . . .
C3 C -0.1251(4) 0.8302(3) 0.5971(2) 0.0528(11) Uani 1 1 d . . . . .
H3A H -0.1155 0.7786 0.5674 0.079 Uiso 1 1 calc R U . . .
H3B H -0.1959 0.8247 0.6134 0.079 Uiso 1 1 calc R U . . .
H3C H -0.0712 0.8234 0.6295 0.079 Uiso 1 1 calc R U . . .
C4 C 0.2217(3) 0.8552(3) 0.21451(19) 0.0409(9) Uani 1 1 d . . . . .
H4 H 0.2158 0.9135 0.2371 0.049 Uiso 1 1 calc R U . . .
C5 C 0.1463(3) 0.7821(3) 0.2210(2) 0.0472(11) Uani 1 1 d . . . . .
H5 H 0.0903 0.7902 0.2478 0.057 Uiso 1 1 calc R U . . .
C6 C 0.1543(4) 0.6959(3) 0.1872(2) 0.0486(11) Uani 1 1 d . . . . .
H6 H 0.1027 0.6458 0.1902 0.058 Uiso 1 1 calc R U . . .
C7 C 0.2397(3) 0.6845(3) 0.14905(19) 0.0440(10) Uani 1 1 d . . . . .
H7 H 0.2460 0.6264 0.1263 0.053 Uiso 1 1 calc R U . . .
C8 C 0.3158(3) 0.7594(3) 0.14462(17) 0.0348(9) Uani 1 1 d . . . . .
C9 C 0.4117(3) 0.7560(3) 0.10764(17) 0.0375(9) Uani 1 1 d . . . . .
C10 C 0.4420(4) 0.6729(3) 0.0733(2) 0.0509(11) Uani 1 1 d . . . . .
H10 H 0.3999 0.6154 0.0733 0.061 Uiso 1 1 calc R U . . .
C11 C 0.5337(4) 0.6763(4) 0.0397(2) 0.0560(12) Uani 1 1 d . . . . .
H11 H 0.5534 0.6213 0.0168 0.067 Uiso 1 1 calc R U . . .
C12 C 0.5961(4) 0.7610(4) 0.0402(2) 0.0509(11) Uani 1 1 d . . . . .
H12 H 0.6583 0.7631 0.0176 0.061 Uiso 1 1 calc R U . . .
C13 C 0.5673(3) 0.8430(3) 0.07396(18) 0.0422(10) Uani 1 1 d . . . . .
H13 H 0.6107 0.8997 0.0739 0.051 Uiso 1 1 calc R U . . .
C14 C 0.4746(3) 0.8427(3) 0.10814(16) 0.0325(8) Uani 1 1 d . . . . .
C15 C 0.5200(3) 0.9201(3) 0.22865(17) 0.0318(8) Uani 1 1 d . . . . .
C16 C 0.5021(3) 0.8553(3) 0.27663(18) 0.0401(9) Uani 1 1 d . . . . .
H16 H 0.4400 0.8160 0.2757 0.048 Uiso 1 1 calc R U . . .
C17 C 0.5753(4) 0.8484(3) 0.3258(2) 0.0508(11) Uani 1 1 d . . . . .
H17 H 0.5604 0.8069 0.3584 0.061 Uiso 1 1 calc R U . . .
C18 C 0.6700(4) 0.9024(3) 0.3269(2) 0.0545(12) Uani 1 1 d . . . . .
H18 H 0.7195 0.8960 0.3597 0.065 Uiso 1 1 calc R U . . .
C19 C 0.6914(4) 0.9656(3) 0.2796(2) 0.0490(11) Uani 1 1 d . . . . .
H19 H 0.7558 1.0014 0.2799 0.059 Uiso 1 1 calc R U . . .
C20 C 0.6155(3) 0.9757(3) 0.23097(18) 0.0368(9) Uani 1 1 d . . . . .
C21 C 0.6271(3) 1.0471(3) 0.18133(19) 0.0376(9) Uani 1 1 d . . . . .
C22 C 0.7148(4) 1.1097(3) 0.1737(2) 0.0517(11) Uani 1 1 d . . . . .
H22 H 0.7749 1.1057 0.2005 0.062 Uiso 1 1 calc R U . . .
C23 C 0.7131(4) 1.1781(3) 0.1267(2) 0.0586(13) Uani 1 1 d . . . . .
H23 H 0.7712 1.2211 0.1219 0.070 Uiso 1 1 calc R U . . .
C24 C 0.6243(4) 1.1818(3) 0.0868(2) 0.0533(12) Uani 1 1 d . . . . .
H24 H 0.6221 1.2270 0.0546 0.064 Uiso 1 1 calc R U . . .
C25 C 0.5396(4) 1.1183(3) 0.09515(19) 0.0419(10) Uani 1 1 d . . . . .
H25 H 0.4802 1.1207 0.0678 0.050 Uiso 1 1 calc R U . . .
C26 C 0.3728(4) 1.1112(3) 0.25961(18) 0.0422(10) Uani 1 1 d . . . . .
H26 H 0.4328 1.0830 0.2798 0.051 Uiso 1 1 calc R U . . .
C27 C 0.3210(4) 1.1894(3) 0.2865(2) 0.0527(12) Uani 1 1 d . . . . .
H27 H 0.3467 1.2150 0.3238 0.063 Uiso 1 1 calc R U . . .
C28 C 0.2310(4) 1.2291(3) 0.2575(2) 0.0575(13) Uani 1 1 d . . . . .
H28 H 0.1926 1.2797 0.2761 0.069 Uiso 1 1 calc R U . . .
C29 C 0.1972(4) 1.1942(3) 0.2012(2) 0.0508(11) Uani 1 1 d . . . . .
H29 H 0.1372 1.2221 0.1809 0.061 Uiso 1 1 calc R U . . .
C30 C 0.2533(3) 1.1174(3) 0.17505(19) 0.0373(9) Uani 1 1 d . . . . .
C31 C 0.2291(3) 1.0789(3) 0.11318(19) 0.0376(9) Uani 1 1 d . . . . .
C32 C 0.1432(4) 1.1128(3) 0.0763(2) 0.0508(11) Uani 1 1 d . . . . .
H32 H 0.0968 1.1616 0.0904 0.061 Uiso 1 1 calc R U . . .
C33 C 0.1273(4) 1.0736(4) 0.0190(3) 0.0639(14) Uani 1 1 d . . . . .
H33 H 0.0699 1.0958 -0.0061 0.077 Uiso 1 1 calc R U . . .
C34 C 0.1965(4) 1.0011(4) -0.0013(2) 0.0626(13) Uani 1 1 d . . . . .
H34 H 0.1862 0.9737 -0.0401 0.075 Uiso 1 1 calc R U . . .
C35 C 0.2812(4) 0.9701(3) 0.0368(2) 0.0509(11) Uani 1 1 d . . . . .
H35 H 0.3283 0.9215 0.0232 0.061 Uiso 1 1 calc R U . . .
C36 C -0.0245(8) 1.0354(7) 0.1893(4) 0.124(3) Uiso 1 1 d . . . . .
O9A O -0.0448(9) 0.9551(7) 0.1567(5) 0.100(3) Uiso 0.5 1 d . . P . .
O9B O -0.0761(9) 0.9459(7) 0.2103(5) 0.108(3) Uiso 0.5 1 d . . P . .

loop_
_atom_site_aniso_label
_atom_site_aniso_U_11
_atom_site_aniso_U_22
_atom_site_aniso_U_33
_atom_site_aniso_U_23
_atom_site_aniso_U_13
_atom_site_aniso_U_12
Ir1 0.03539(10) 0.02654(9) 0.02756(9) -0.00087(6) -0.00015(6) 0.00179(6)
Mo1 0.03357(19) 0.03285(18) 0.03234(18) -0.00453(13) -0.00265(14) -0.00013(13)
Mo2 0.0504(2) 0.0401(2) 0.02996(19) -0.00897(14) 0.00563(16) -0.00086(16)
O1 0.0375(14) 0.0283(13) 0.0302(14) -0.0027(11) -0.0012(11) 0.0046(11)
O2 0.0423(15) 0.0313(13) 0.0340(14) 0.0015(11) 0.0035(12) -0.0001(12)
O3 0.0454(16) 0.0447(16) 0.0280(14) -0.0030(12) -0.0047(12) 0.0037(13)
O4 0.0404(17) 0.063(2) 0.0527(19) 0.0005(16) -0.0034(14) 0.0082(15)
O5 0.0502(18) 0.0417(17) 0.0594(19) -0.0087(14) 0.0194(15) 0.0035(14)
O6 0.073(2) 0.055(2) 0.057(2) -0.0269(16) 0.0114(17) -0.0118(17)
O7 0.085(3) 0.075(2) 0.0344(17) 0.0002(17) 0.0087(17) 0.001(2)
O8 0.0597(19) 0.0410(17) 0.0546(19) -0.0110(14) 0.0015(15) -0.0110(14)
N1 0.0362(18) 0.0353(17) 0.0321(17) 0.0012(14) -0.0055(14) -0.0004(14)
N2 0.044(2) 0.0294(17) 0.0339(18) 0.0007(13) 0.0034(15) 0.0014(14)
N3 0.047(2) 0.0292(16) 0.0386(19) -0.0026(14) 0.0055(16) -0.0007(15)
N4 0.046(2) 0.0322(17) 0.0376(19) 0.0007(14) -0.0003(15) 0.0022(15)
C1 0.049(2) 0.027(2) 0.055(3) 0.0034(18) 0.002(2) 0.0083(18)
C2 0.056(3) 0.058(3) 0.071(4) 0.002(2) 0.022(3) 0.002(2)
C3 0.064(3) 0.049(3) 0.046(3) 0.009(2) 0.003(2) -0.007(2)
C4 0.039(2) 0.041(2) 0.043(2) 0.0008(18) 0.0005(18) 0.0066(19)
C5 0.040(2) 0.053(3) 0.049(3) 0.006(2) 0.003(2) -0.001(2)
C6 0.047(3) 0.041(2) 0.057(3) 0.006(2) -0.009(2) -0.009(2)
C7 0.054(3) 0.033(2) 0.044(2) 0.0002(18) -0.010(2) -0.0022(19)
C8 0.041(2) 0.0294(19) 0.033(2) -0.0004(16) -0.0081(17) 0.0021(17)
C9 0.045(2) 0.035(2) 0.032(2) -0.0011(16) -0.0081(17) 0.0058(18)
C10 0.061(3) 0.038(2) 0.054(3) -0.012(2) -0.006(2) 0.007(2)
C11 0.067(3) 0.054(3) 0.047(3) -0.019(2) -0.001(2) 0.020(2)
C12 0.052(3) 0.060(3) 0.041(2) -0.006(2) 0.004(2) 0.018(2)
C13 0.043(2) 0.049(2) 0.034(2) 0.0004(18) 0.0005(18) 0.0060(19)
C14 0.035(2) 0.037(2) 0.0255(19) 0.0019(15) -0.0042(15) 0.0082(17)
C15 0.041(2) 0.0250(18) 0.029(2) -0.0025(15) -0.0007(16) 0.0019(16)
C16 0.047(2) 0.035(2) 0.038(2) 0.0014(17) -0.0021(18) 0.0002(18)
C17 0.069(3) 0.048(3) 0.035(2) 0.0074(19) -0.002(2) 0.008(2)
C18 0.073(3) 0.050(3) 0.039(3) -0.001(2) -0.024(2) 0.004(2)
C19 0.053(3) 0.044(2) 0.048(3) -0.009(2) -0.014(2) -0.007(2)
C20 0.045(2) 0.031(2) 0.034(2) -0.0046(16) -0.0052(18) 0.0015(17)
C21 0.046(2) 0.028(2) 0.039(2) -0.0062(16) 0.0035(19) -0.0037(17)
C22 0.049(3) 0.047(3) 0.059(3) -0.005(2) -0.004(2) -0.011(2)
C23 0.070(3) 0.042(3) 0.065(3) -0.003(2) 0.015(3) -0.019(2)
C24 0.074(3) 0.036(2) 0.050(3) 0.009(2) 0.013(3) -0.004(2)
C25 0.054(3) 0.036(2) 0.037(2) 0.0051(17) 0.0060(19) 0.0038(19)
C26 0.054(3) 0.042(2) 0.031(2) -0.0024(18) 0.0052(19) -0.0058(19)
C27 0.077(3) 0.042(2) 0.041(2) -0.008(2) 0.020(2) -0.004(2)
C28 0.074(3) 0.042(3) 0.059(3) -0.008(2) 0.029(3) 0.005(2)
C29 0.052(3) 0.039(2) 0.062(3) 0.000(2) 0.010(2) 0.009(2)
C30 0.040(2) 0.0266(19) 0.045(2) 0.0043(17) 0.0047(18) -0.0003(17)
C31 0.040(2) 0.0294(19) 0.043(2) 0.0074(17) 0.0016(18) -0.0010(17)
C32 0.051(3) 0.039(2) 0.061(3) 0.010(2) -0.006(2) 0.007(2)
C33 0.065(3) 0.058(3) 0.067(4) 0.019(3) -0.022(3) 0.008(3)
C34 0.075(4) 0.064(3) 0.047(3) 0.001(2) -0.018(3) 0.005(3)
C35 0.061(3) 0.053(3) 0.038(2) -0.001(2) -0.009(2) 0.012(2)

loop_
_atom_type_symbol
_atom_type_description
_atom_type_scat_dispersion_real
_atom_type_scat_dispersion_imag
_atom_type_scat_source
O O 0.0106 0.0060 'International Tables Vol C Tables 4.2.6.8 and 6.1.1.4'
Mo Mo -1.6832 0.6857 'International Tables Vol C Tables 4.2.6.8 and 6.1.1.4'
Ir Ir -1.4442 7.9887 'International Tables Vol C Tables 4.2.6.8 and 6.1.1.4'
C C 0.0033 0.0016 'International Tables Vol C Tables 4.2.6.8 and 6.1.1.4'
N N 0.0061 0.0033 'International Tables Vol C Tables 4.2.6.8 and 6.1.1.4'
H H 0.0000 0.0000 'International Tables Vol C Tables 4.2.6.8 and 6.1.1.4'

loop_
_geom_angle_atom_site_label_1
_geom_angle_atom_site_label_2
_geom_angle_atom_site_label_3
_geom_angle
_geom_angle_site_symmetry_1
_geom_angle_site_symmetry_3
C15 Ir1 C14 90.50(14) . .
C15 Ir1 N2 80.09(14) . .
C14 Ir1 N2 94.92(14) . .
C15 Ir1 N1 95.90(14) . .
C14 Ir1 N1 80.04(14) . .
N2 Ir1 N1 173.58(12) . .
C15 Ir1 N3 95.59(14) . .
C14 Ir1 N3 173.72(14) . .
N2 Ir1 N3 87.70(12) . .
N1 Ir1 N3 97.73(13) . .
C15 Ir1 N4 172.05(13) . .
C14 Ir1 N4 97.45(13) . .
N2 Ir1 N4 99.29(13) . .
N1 Ir1 N4 85.38(12) . .
N3 Ir1 N4 76.46(13) . .
O4 Mo1 O8 104.70(16) . .
O4 Mo1 O3 100.30(13) . .
O8 Mo1 O3 103.15(14) . .
O4 Mo1 O2 101.16(13) . .
O8 Mo1 O2 90.89(13) . .
O3 Mo1 O2 150.37(11) . .
O4 Mo1 O1 93.99(13) . .
O8 Mo1 O1 156.65(13) . .
O3 Mo1 O1 86.81(11) . .
O2 Mo1 O1 71.55(10) . .
O4 Mo1 O1 165.15(13) . 3_576
O8 Mo1 O1 89.67(12) . 3_576
O3 Mo1 O1 72.22(10) . 3_576
O2 Mo1 O1 82.04(10) . 3_576
O1 Mo1 O1 73.11(10) . 3_576
O6 Mo2 O7 106.97(17) . .
O6 Mo2 O5 94.89(15) . .
O7 Mo2 O5 100.35(15) . .
O6 Mo2 O3 96.74(14) . .
O7 Mo2 O3 97.12(15) . .
O5 Mo2 O3 155.17(12) . .
O6 Mo2 O2 161.38(13) . 3_576
O7 Mo2 O2 91.62(14) . 3_576
O5 Mo2 O2 82.51(11) . 3_576
O3 Mo2 O2 79.48(10) . 3_576
O6 Mo2 O1 94.16(13) . 3_576
O7 Mo2 O1 157.88(14) . 3_576
O5 Mo2 O1 83.91(11) . 3_576
O3 Mo2 O1 73.44(10) . 3_576
O2 Mo2 O1 67.25(9) 3_576 3_576
C1 O1 Mo1 114.1(2) . .
C1 O1 Mo2 116.5(2) . 3_576
Mo1 O1 Mo2 106.17(10) . 3_576
C1 O1 Mo1 119.4(2) . 3_576
Mo1 O1 Mo1 106.89(10) . 3_576
Mo2 O1 Mo1 90.90(9) 3_576 3_576
C3 O2 Mo1 124.4(3) . .
C3 O2 Mo2 121.7(2) . 3_576
Mo1 O2 Mo2 113.69(11) . 3_576
Mo1 O3 Mo2 118.35(14) . .
C2 O5 Mo2 131.8(3) . .
C4 N1 C8 119.0(3) . .
C4 N1 Ir1 125.4(3) . .
C8 N1 Ir1 115.6(3) . .
C25 N2 C21 118.9(3) . .
C25 N2 Ir1 125.3(3) . .
C21 N2 Ir1 115.8(2) . .
C26 N3 C30 118.7(3) . .
C26 N3 Ir1 125.0(3) . .
C30 N3 Ir1 116.3(3) . .
C35 N4 C31 119.0(4) . .
C35 N4 Ir1 124.6(3) . .
C31 N4 Ir1 116.1(3) . .
O1 C1 H1A 109.5 . .
O1 C1 H1B 109.5 . .
H1A C1 H1B 109.5 . .
O1 C1 H1C 109.5 . .
H1A C1 H1C 109.5 . .
H1B C1 H1C 109.5 . .
O5 C2 H2A 109.5 . .
O5 C2 H2B 109.5 . .
H2A C2 H2B 109.5 . .
O5 C2 H2C 109.5 . .
H2A C2 H2C 109.5 . .
H2B C2 H2C 109.5 . .
O2 C3 H3A 109.5 . .
O2 C3 H3B 109.5 . .
H3A C3 H3B 109.5 . .
O2 C3 H3C 109.5 . .
H3A C3 H3C 109.5 . .
H3B C3 H3C 109.5 . .
N1 C4 C5 122.5(4) . .
N1 C4 H4 118.8 . .
C5 C4 H4 118.8 . .
C4 C5 C6 118.9(4) . .
C4 C5 H5 120.5 . .
C6 C5 H5 120.5 . .
C5 C6 C7 119.4(4) . .
C5 C6 H6 120.3 . .
C7 C6 H6 120.3 . .
C6 C7 C8 120.0(4) . .
C6 C7 H7 120.0 . .
C8 C7 H7 120.0 . .
N1 C8 C7 120.1(4) . .
N1 C8 C9 114.1(3) . .
C7 C8 C9 125.8(4) . .
C14 C9 C10 120.3(4) . .
C14 C9 C8 115.6(3) . .
C10 C9 C8 124.1(4) . .
C11 C10 C9 120.2(4) . .
C11 C10 H10 119.9 . .
C9 C10 H10 119.9 . .
C12 C11 C10 119.8(4) . .
C12 C11 H11 120.1 . .
C10 C11 H11 120.1 . .
C11 C12 C13 120.5(4) . .
C11 C12 H12 119.7 . .
C13 C12 H12 119.7 . .
C12 C13 C14 121.3(4) . .
C12 C13 H13 119.4 . .
C14 C13 H13 119.4 . .
C13 C14 C9 117.9(4) . .
C13 C14 Ir1 127.7(3) . .
C9 C14 Ir1 114.4(3) . .
C16 C15 C20 117.8(4) . .
C16 C15 Ir1 127.2(3) . .
C20 C15 Ir1 114.7(3) . .
C17 C16 C15 120.8(4) . .
C17 C16 H16 119.6 . .
C15 C16 H16 119.6 . .
C18 C17 C16 120.7(4) . .
C18 C17 H17 119.7 . .
C16 C17 H17 119.7 . .
C19 C18 C17 119.9(4) . .
C19 C18 H18 120.0 . .
C17 C18 H18 120.0 . .
C18 C19 C20 119.5(4) . .
C18 C19 H19 120.2 . .
C20 C19 H19 120.2 . .
C15 C20 C19 121.1(4) . .
C15 C20 C21 115.4(4) . .
C19 C20 C21 123.4(4) . .
N2 C21 C22 120.2(4) . .
N2 C21 C20 113.9(3) . .
C22 C21 C20 125.9(4) . .
C23 C22 C21 120.2(5) . .
C23 C22 H22 119.9 . .
C21 C22 H22 119.9 . .
C24 C23 C22 119.2(4) . .
C24 C23 H23 120.4 . .
C22 C23 H23 120.4 . .
C25 C24 C23 119.3(4) . .
C25 C24 H24 120.4 . .
C23 C24 H24 120.4 . .
N2 C25 C24 122.3(4) . .
N2 C25 H25 118.8 . .
C24 C25 H25 118.8 . .
N3 C26 C27 122.2(4) . .
N3 C26 H26 118.9 . .
C27 C26 H26 118.9 . .
C28 C27 C26 118.8(4) . .
C28 C27 H27 120.6 . .
C26 C27 H27 120.6 . .
C27 C28 C29 120.1(4) . .
C27 C28 H28 120.0 . .
C29 C28 H28 120.0 . .
C28 C29 C30 119.3(4) . .
C28 C29 H29 120.4 . .
C30 C29 H29 120.4 . .
N3 C30 C29 121.0(4) . .
N3 C30 C31 115.1(3) . .
C29 C30 C31 123.9(4) . .
N4 C31 C32 121.2(4) . .
N4 C31 C30 115.6(3) . .
C32 C31 C30 123.2(4) . .
C33 C32 C31 119.3(4) . .
C33 C32 H32 120.3 . .
C31 C32 H32 120.3 . .
C32 C33 C34 119.9(5) . .
C32 C33 H33 120.1 . .
C34 C33 H33 120.1 . .
C35 C34 C33 118.8(5) . .
C35 C34 H34 120.6 . .
C33 C34 H34 120.6 . .
N4 C35 C34 121.8(4) . .
N4 C35 H35 119.1 . .
C34 C35 H35 119.1 . .
O9A C36 O9B 54.1(6) . .
O9B O9A C36 68.3(8) . .
O9A O9B C36 57.6(7) . .

loop_
_geom_bond_atom_site_label_1
_geom_bond_atom_site_label_2
_geom_bond_distance
_geom_bond_site_symmetry_2
Ir1 C15 2.018(4) .
Ir1 C14 2.028(4) .
Ir1 N2 2.046(3) .
Ir1 N1 2.053(3) .
Ir1 N3 2.125(3) .
Ir1 N4 2.128(3) .
Mo1 O4 1.700(3) .
Mo1 O8 1.702(3) .
Mo1 O3 1.872(3) .
Mo1 O2 2.027(3) .
Mo1 O1 2.231(3) .
Mo1 O1 2.372(3) 3_576
Mo2 O6 1.703(3) .
Mo2 O7 1.705(3) .
Mo2 O5 1.906(3) .
Mo2 O3 1.967(3) .
Mo2 O2 2.252(3) 3_576
Mo2 O1 2.253(2) 3_576
O1 C1 1.443(4) .
O1 Mo2 2.253(2) 3_576
O1 Mo1 2.372(2) 3_576
O2 C3 1.424(5) .
O2 Mo2 2.252(3) 3_576
O5 C2 1.396(6) .
N1 C4 1.352(5) .
N1 C8 1.366(5) .
N2 C25 1.356(5) .
N2 C21 1.366(5) .
N3 C26 1.346(5) .
N3 C30 1.359(5) .
N4 C35 1.352(5) .
N4 C31 1.352(5) .
C1 H1A 0.9600 .
C1 H1B 0.9600 .
C1 H1C 0.9600 .
C2 H2A 0.9600 .
C2 H2B 0.9600 .
C2 H2C 0.9600 .
C3 H3A 0.9600 .
C3 H3B 0.9600 .
C3 H3C 0.9600 .
C4 C5 1.364(6) .
C4 H4 0.9300 .
C5 C6 1.378(6) .
C5 H5 0.9300 .
C6 C7 1.380(6) .
C6 H6 0.9300 .
C7 C8 1.382(6) .
C7 H7 0.9300 .
C8 C9 1.461(6) .
C9 C14 1.398(6) .
C9 C10 1.403(6) .
C10 C11 1.376(6) .
C10 H10 0.9300 .
C11 C12 1.372(7) .
C11 H11 0.9300 .
C12 C13 1.381(6) .
C12 H12 0.9300 .
C13 C14 1.393(5) .
C13 H13 0.9300 .
C15 C16 1.389(5) .
C15 C20 1.395(6) .
C16 C17 1.383(6) .
C16 H16 0.9300 .
C17 C18 1.375(7) .
C17 H17 0.9300 .
C18 C19 1.372(6) .
C18 H18 0.9300 .
C19 C20 1.399(6) .
C19 H19 0.9300 .
C20 C21 1.460(5) .
C21 C22 1.386(6) .
C22 C23 1.380(7) .
C22 H22 0.9300 .
C23 C24 1.376(7) .
C23 H23 0.9300 .
C24 C25 1.367(6) .
C24 H24 0.9300 .
C25 H25 0.9300 .
C26 C27 1.373(6) .
C26 H26 0.9300 .
C27 C28 1.367(7) .
C27 H27 0.9300 .
C28 C29 1.369(7) .
C28 H28 0.9300 .
C29 C30 1.379(6) .
C29 H29 0.9300 .
C30 C31 1.471(6) .
C31 C32 1.386(6) .
C32 C33 1.368(7) .
C32 H32 0.9300 .
C33 C34 1.380(7) .
C33 H33 0.9300 .
C34 C35 1.379(7) .
C34 H34 0.9300 .
C35 H35 0.9300 .
C36 O9A 1.311(11) .
C36 O9B 1.443(12) .
O9A O9B 1.257(13) .
